data_4084053
loop_
_publ_author_name
'Enders, Markus'
'Ludwig, Gunter'
'Pritzkow, Hans'

_publ_section_title
;
 Novel Reactivity of Ferrocene Derivatives toward Lewis Acids:&#x00A0;
 Decomplexation with Boron Trichloride and Synthesis of a
 Triple-Decker-like Iron&#x2212;Zinc Complex&#x2020;
;
_journal_issue 19
_journal_name_full Organometallics
_journal_page_first 3856
_journal_paper_doi 10.1021/om020306+
_journal_volume 21
_journal_year 2002
_chemical_formula_moiety 'C23 H23 Fe N'
_chemical_formula_sum 'C23 H23 Fe N'
_chemical_formula_weight 369.27
_chemical_name_systematic
;
 ?
;
_space_group_IT_number 61
_symmetry_cell_setting orthorhombic
_symmetry_space_group_name_Hall '-P 2ac 2ab'
_symmetry_space_group_name_H-M 'P b c a'
_atom_sites_solution_hydrogens geom
_atom_sites_solution_primary direct
_atom_sites_solution_secondary difmap
_audit_creation_method SHELXL-97
_cell_angle_alpha 90.00
_cell_angle_beta 90.00
_cell_angle_gamma 90.00
_cell_formula_units_Z 8
_cell_length_a 12.360(6)
_cell_length_b 16.735(8)
_cell_length_c 17.747(9)
_cell_measurement_reflns_used 24
_cell_measurement_temperature 203(2)
_cell_measurement_theta_max 15.1
_cell_measurement_theta_min 14.6
_cell_volume 3671(3)
_computing_cell_refinement 'DIF4     Stoe'
_computing_data_collection 'DIF4     Stoe'
_computing_data_reduction 'REDU4    Stoe'
_computing_molecular_graphics 'ORTEP     (C.K.Johnson, 1965)'
_computing_publication_material 'SHELXL97  (G.Sheldrick, 1997)'
_computing_structure_refinement 'SHELXL-97 (Sheldrick, 1997)'
_computing_structure_solution 'SHELXS-97 (Sheldrick, 1990)'
_diffrn_ambient_temperature 203(2)
_diffrn_measured_fraction_theta_full 1.000
_diffrn_measured_fraction_theta_max 1.000
_diffrn_measurement_device_type 'Siemens-Stoe AED2'
_diffrn_measurement_method omega-scans
_diffrn_radiation_monochromator graphite
_diffrn_radiation_source 'fine-focus sealed tube'
_diffrn_radiation_type MoK\a
_diffrn_radiation_wavelength 0.71069
_diffrn_reflns_av_R_equivalents 0.0000
_diffrn_reflns_av_sigmaI/netI 0.0948
_diffrn_reflns_limit_h_max 14
_diffrn_reflns_limit_h_min 0
_diffrn_reflns_limit_k_max 19
_diffrn_reflns_limit_k_min 0
_diffrn_reflns_limit_l_max 21
_diffrn_reflns_limit_l_min 0
_diffrn_reflns_number 3234
_diffrn_reflns_theta_full 25.00
_diffrn_reflns_theta_max 25.00
_diffrn_reflns_theta_min 2.30
_diffrn_standards_decay_% 8
_diffrn_standards_interval_time 120
_diffrn_standards_number 3
_exptl_absorpt_coefficient_mu 0.826
_exptl_absorpt_correction_T_max 1.000
_exptl_absorpt_correction_T_min 0.813
_exptl_absorpt_correction_type psi-scan
_exptl_crystal_colour orange
_exptl_crystal_density_diffrn 1.336
_exptl_crystal_density_method 'not measured'
_exptl_crystal_description plate
_exptl_crystal_F_000 1552
_exptl_crystal_size_max 0.45
_exptl_crystal_size_mid 0.30
_exptl_crystal_size_min 0.10
_refine_diff_density_max 0.288
_refine_diff_density_min -0.453
_refine_diff_density_rms 0.072
_refine_ls_extinction_method none
_refine_ls_goodness_of_fit_ref 0.998
_refine_ls_hydrogen_treatment refU
_refine_ls_matrix_type full
_refine_ls_number_parameters 233
_refine_ls_number_reflns 3234
_refine_ls_number_restraints 0
_refine_ls_restrained_S_all 0.998
_refine_ls_R_factor_all 0.1297
_refine_ls_R_factor_gt 0.0539
_refine_ls_shift/su_max 0.030
_refine_ls_shift/su_mean 0.005
_refine_ls_structure_factor_coef Fsqd
_refine_ls_weighting_details 'calc w=1/[\s^2^(Fo^2^)+(0.0474P)^2^+0.0000P] where P=(Fo^2^+2Fc^2^)/3'
_refine_ls_weighting_scheme calc
_refine_ls_wR_factor_gt 0.1039
_refine_ls_wR_factor_ref 0.1256
_reflns_number_gt 1861
_reflns_number_total 3234
_reflns_threshold_expression >2sigma(I)
_cod_data_source_file om020306%2B.cif
_cod_data_source_block mark10
_cod_original_sg_symbol_H-M Pbca
_cod_database_code 4084053

loop_
_symmetry_equiv_pos_as_xyz
'x, y, z'
'-x+1/2, -y, z+1/2'
'-x, y+1/2, -z+1/2'
'x+1/2, -y+1/2, -z'
'-x, -y, -z'
'x-1/2, y, -z-1/2'
'x, -y-1/2, z-1/2'
'-x-1/2, y-1/2, z'

loop_
_atom_site_label
_atom_site_type_symbol
_atom_site_fract_x
_atom_site_fract_y
_atom_site_fract_z
_atom_site_U_iso_or_equiv
_atom_site_adp_type
_atom_site_occupancy
_atom_site_symmetry_multiplicity
_atom_site_calc_flag
_atom_site_refinement_flags
Fe1 Fe 0.23148(5) 0.89115(4) 0.45572(3) 0.0315(2) Uani 1 1 d .
N1 N 0.3768(3) 0.7035(2) 0.2781(2) 0.0307(9) Uani 1 1 d .
C1 C 0.4205(3) 0.8211(3) 0.3515(2) 0.0275(10) Uani 1 1 d .
C2 C 0.4542(3) 0.7547(3) 0.3049(2) 0.0265(10) Uani 1 1 d .
C3 C 0.4115(4) 0.6438(3) 0.2355(3) 0.0350(12) Uani 1 1 d .
H3 H 0.3593 0.6080 0.2169 0.044(6) Uiso 1 1 calc R
C4 C 0.5189(4) 0.6296(3) 0.2160(3) 0.0399(13) Uani 1 1 d .
H4 H 0.5372 0.5859 0.1852 0.044(6) Uiso 1 1 calc R
C5 C 0.5964(4) 0.6795(3) 0.2420(3) 0.0379(12) Uani 1 1 d .
H5 H 0.6694 0.6705 0.2300 0.044(6) Uiso 1 1 calc R
C6 C 0.5668(3) 0.7453(3) 0.2874(3) 0.0287(10) Uani 1 1 d .
C7 C 0.6426(4) 0.8009(3) 0.3152(3) 0.0374(12) Uani 1 1 d .
H7 H 0.7164 0.7946 0.3040 0.044(6) Uiso 1 1 calc R
C8 C 0.6092(4) 0.8642(3) 0.3585(3) 0.0395(13) Uani 1 1 d .
H8 H 0.6600 0.9015 0.3762 0.044(6) Uiso 1 1 calc R
C9 C 0.4987(4) 0.8732(3) 0.3766(3) 0.0339(12) Uani 1 1 d .
H9 H 0.4776 0.9165 0.4070 0.044(6) Uiso 1 1 calc R
C10 C 0.3038(3) 0.8326(3) 0.3670(2) 0.0280(10) Uani 1 1 d .
C11 C 0.2329(4) 0.7797(3) 0.4072(2) 0.0291(10) Uani 1 1 d .
C12 C 0.1262(4) 0.8132(3) 0.4049(3) 0.0339(11) Uani 1 1 d .
C13 C 0.1310(3) 0.8868(3) 0.3632(2) 0.0321(11) Uani 1 1 d .
C14 C 0.2397(3) 0.8991(3) 0.3406(2) 0.0281(10) Uani 1 1 d .
C15 C 0.2641(4) 0.7016(3) 0.4430(3) 0.0415(12) Uani 1 1 d .
H15A H 0.3415 0.7009 0.4521 0.067(5) Uiso 1 1 calc R
H15B H 0.2450 0.6579 0.4096 0.067(5) Uiso 1 1 calc R
H15C H 0.2260 0.6955 0.4905 0.067(5) Uiso 1 1 calc R
C16 C 0.0263(4) 0.7774(3) 0.4394(3) 0.0507(15) Uani 1 1 d .
H16A H -0.0047 0.7388 0.4049 0.067(5) Uiso 1 1 calc R
H16B H -0.0259 0.8193 0.4494 0.067(5) Uiso 1 1 calc R
H16C H 0.0453 0.7510 0.4862 0.067(5) Uiso 1 1 calc R
C17 C 0.0376(4) 0.9392(3) 0.3437(3) 0.0539(16) Uani 1 1 d .
H17A H -0.0187 0.9329 0.3813 0.067(5) Uiso 1 1 calc R
H17B H 0.0096 0.9243 0.2947 0.067(5) Uiso 1 1 calc R
H17C H 0.0612 0.9945 0.3426 0.067(5) Uiso 1 1 calc R
C18 C 0.2802(4) 0.9675(3) 0.2930(3) 0.0396(12) Uani 1 1 d .
H18A H 0.3585 0.9654 0.2901 0.067(5) Uiso 1 1 calc R
H18B H 0.2583 1.0178 0.3156 0.067(5) Uiso 1 1 calc R
H18C H 0.2499 0.9634 0.2427 0.067(5) Uiso 1 1 calc R
C19 C 0.3438(4) 0.9167(3) 0.5374(3) 0.0469(14) Uani 1 1 d .
H19 H 0.4161 0.8993 0.5387 0.058(7) Uiso 1 1 calc R
C20 C 0.2545(5) 0.8765(3) 0.5688(3) 0.0520(15) Uani 1 1 d .
H20 H 0.2564 0.8274 0.5944 0.058(7) Uiso 1 1 calc R
C21 C 0.1622(5) 0.9229(4) 0.5551(3) 0.0591(17) Uani 1 1 d .
H21 H 0.0914 0.9102 0.5703 0.058(7) Uiso 1 1 calc R
C22 C 0.1932(5) 0.9921(3) 0.5144(3) 0.0529(15) Uani 1 1 d .
H22 H 0.1472 1.0332 0.4979 0.058(7) Uiso 1 1 calc R
C23 C 0.3056(5) 0.9877(3) 0.5034(3) 0.0498(15) Uani 1 1 d .
H23 H 0.3481 1.0255 0.4778 0.058(7) Uiso 1 1 calc R

loop_
_atom_site_aniso_label
_atom_site_aniso_U_11
_atom_site_aniso_U_22
_atom_site_aniso_U_33
_atom_site_aniso_U_23
_atom_site_aniso_U_13
_atom_site_aniso_U_12
Fe1 0.0371(4) 0.0276(3) 0.0297(3) -0.0023(3) 0.0039(3) 0.0028(3)
N1 0.027(2) 0.030(2) 0.035(2) -0.0032(18) 0.0014(18) -0.0019(18)
C1 0.025(2) 0.029(3) 0.029(3) 0.002(2) -0.001(2) 0.003(2)
C2 0.023(2) 0.030(2) 0.026(2) 0.003(2) -0.001(2) 0.000(2)
C3 0.039(3) 0.030(3) 0.036(3) -0.003(2) -0.001(2) 0.000(2)
C4 0.042(3) 0.035(3) 0.043(3) -0.004(2) 0.005(3) 0.009(2)
C5 0.027(3) 0.041(3) 0.046(3) 0.002(3) 0.006(2) 0.007(2)
C6 0.023(2) 0.032(3) 0.031(3) 0.005(2) 0.000(2) 0.006(2)
C7 0.022(2) 0.054(3) 0.037(3) 0.006(3) -0.001(2) 0.002(2)
C8 0.030(3) 0.046(3) 0.042(3) -0.003(3) -0.007(2) -0.009(2)
C9 0.032(3) 0.034(3) 0.036(3) -0.002(2) 0.003(2) -0.001(2)
C10 0.028(2) 0.027(2) 0.029(2) -0.006(2) 0.001(2) 0.002(2)
C11 0.034(3) 0.027(2) 0.026(2) -0.0011(18) 0.002(2) 0.000(2)
C12 0.029(3) 0.039(3) 0.034(3) -0.004(2) 0.009(2) -0.002(2)
C13 0.029(3) 0.032(3) 0.035(3) -0.006(2) 0.001(2) 0.010(2)
C14 0.034(3) 0.023(2) 0.028(2) -0.001(2) -0.002(2) 0.002(2)
C15 0.046(3) 0.032(3) 0.046(3) 0.007(2) -0.001(3) -0.005(2)
C16 0.040(3) 0.051(3) 0.061(4) -0.007(3) 0.018(3) -0.005(3)
C17 0.037(3) 0.065(4) 0.060(4) 0.001(3) 0.007(3) 0.019(3)
C18 0.046(3) 0.032(3) 0.041(3) 0.003(2) 0.007(2) 0.003(2)
C19 0.054(3) 0.051(3) 0.035(3) -0.007(3) -0.002(3) -0.001(3)
C20 0.084(5) 0.043(3) 0.030(2) -0.002(2) 0.000(3) -0.004(3)
C21 0.063(4) 0.068(4) 0.047(4) -0.025(3) 0.021(3) -0.008(3)
C22 0.067(4) 0.039(4) 0.053(4) -0.012(3) 0.005(3) 0.009(3)
C23 0.067(4) 0.045(4) 0.037(3) -0.009(3) 0.000(3) -0.002(3)

loop_
_atom_type_symbol
_atom_type_description
_atom_type_scat_dispersion_real
_atom_type_scat_dispersion_imag
_atom_type_scat_source
C C 0.0033 0.0016 'International Tables Vol C Tables 4.2.6.8 and 6.1.1.4'
H H 0.0000 0.0000 'International Tables Vol C Tables 4.2.6.8 and 6.1.1.4'
N N 0.0061 0.0033 'International Tables Vol C Tables 4.2.6.8 and 6.1.1.4'
Fe Fe 0.3463 0.8444 'International Tables Vol C Tables 4.2.6.8 and 6.1.1.4'

loop_
_geom_angle_atom_site_label_1
_geom_angle_atom_site_label_2
_geom_angle_atom_site_label_3
_geom_angle
C21 Fe1 C22 40.8(2)
C21 Fe1 C23 67.8(2)
C22 Fe1 C23 40.2(2)
C21 Fe1 C20 40.2(2)
C22 Fe1 C20 68.3(2)
C23 Fe1 C20 68.0(2)
C21 Fe1 C14 150.4(2)
C22 Fe1 C14 117.8(2)
C23 Fe1 C14 109.9(2)
C20 Fe1 C14 168.7(2)
C21 Fe1 C12 106.3(2)
C22 Fe1 C12 127.2(2)
C23 Fe1 C12 166.0(2)
C20 Fe1 C12 116.4(2)
C14 Fe1 C12 68.56(17)
C21 Fe1 C19 67.5(2)
C22 Fe1 C19 67.9(2)
C23 Fe1 C19 40.4(2)
C20 Fe1 C19 40.2(2)
C14 Fe1 C19 131.1(2)
C12 Fe1 C19 150.7(2)
C21 Fe1 C11 127.2(2)
C22 Fe1 C11 165.4(2)
C23 Fe1 C11 152.7(2)
C20 Fe1 C11 107.56(19)
C14 Fe1 C11 68.97(16)
C12 Fe1 C11 40.90(17)
C19 Fe1 C11 118.6(2)
C21 Fe1 C10 166.3(2)
C22 Fe1 C10 152.3(2)
C23 Fe1 C10 119.9(2)
C20 Fe1 C10 129.4(2)
C14 Fe1 C10 41.18(16)
C12 Fe1 C10 68.70(17)
C19 Fe1 C10 110.2(2)
C11 Fe1 C10 40.87(16)
C21 Fe1 C13 116.6(2)
C22 Fe1 C13 107.3(2)
C23 Fe1 C13 129.0(2)
C20 Fe1 C13 149.7(2)
C14 Fe1 C13 40.32(16)
C12 Fe1 C13 40.94(18)
C19 Fe1 C13 168.0(2)
C11 Fe1 C13 68.86(18)
C10 Fe1 C13 68.62(18)
C3 N1 C2 116.4(4)
C9 C1 C2 118.0(4)
C9 C1 C10 122.8(4)
C2 C1 C10 119.1(4)
N1 C2 C6 122.2(4)
N1 C2 C1 118.6(4)
C6 C2 C1 119.2(4)
N1 C3 C4 125.4(4)
C5 C4 C3 119.0(5)
C4 C5 C6 119.5(4)
C7 C6 C5 122.8(4)
C7 C6 C2 119.7(4)
C5 C6 C2 117.4(4)
C8 C7 C6 120.4(4)
C7 C8 C9 120.1(4)
C1 C9 C8 122.6(4)
C11 C10 C14 107.6(4)
C11 C10 C1 127.3(4)
C14 C10 C1 125.1(4)
C11 C10 Fe1 69.5(2)
C14 C10 Fe1 69.1(2)
C1 C10 Fe1 128.8(3)
C12 C11 C10 107.7(4)
C12 C11 C15 126.1(4)
C10 C11 C15 126.2(4)
C12 C11 Fe1 69.4(3)
C10 C11 Fe1 69.7(2)
C15 C11 Fe1 127.9(3)
C11 C12 C13 108.2(4)
C11 C12 C16 126.0(4)
C13 C12 C16 125.8(4)
C11 C12 Fe1 69.7(2)
C13 C12 Fe1 69.9(3)
C16 C12 Fe1 126.5(3)
C14 C13 C12 108.0(4)
C14 C13 C17 125.7(4)
C12 C13 C17 126.2(4)
C14 C13 Fe1 69.4(2)
C12 C13 Fe1 69.2(3)
C17 C13 Fe1 129.1(4)
C13 C14 C10 108.5(4)
C13 C14 C18 125.7(4)
C10 C14 C18 125.7(4)
C13 C14 Fe1 70.2(2)
C10 C14 Fe1 69.7(2)
C18 C14 Fe1 128.6(3)
C20 C19 C23 107.9(5)
C20 C19 Fe1 69.5(3)
C23 C19 Fe1 69.4(3)
C21 C20 C19 107.8(5)
C21 C20 Fe1 69.5(3)
C19 C20 Fe1 70.3(3)
C20 C21 C22 108.7(5)
C20 C21 Fe1 70.3(3)
C22 C21 Fe1 70.0(3)
C23 C22 C21 107.2(5)
C23 C22 Fe1 69.9(3)
C21 C22 Fe1 69.3(3)
C22 C23 C19 108.4(5)
C22 C23 Fe1 69.8(3)
C19 C23 Fe1 70.2(3)

loop_
_geom_bond_atom_site_label_1
_geom_bond_atom_site_label_2
_geom_bond_distance
Fe1 C21 2.031(5)
Fe1 C22 2.040(5)
Fe1 C23 2.041(6)
Fe1 C20 2.041(5)
Fe1 C14 2.049(4)
Fe1 C12 2.051(5)
Fe1 C19 2.052(5)
Fe1 C11 2.055(4)
Fe1 C10 2.058(4)
Fe1 C13 2.060(4)
N1 C3 1.324(5)
N1 C2 1.371(5)
C1 C9 1.376(6)
C1 C2 1.445(6)
C1 C10 1.481(6)
C2 C6 1.434(6)
C3 C4 1.391(6)
C4 C5 1.353(7)
C5 C6 1.413(6)
C6 C7 1.410(6)
C7 C8 1.371(6)
C8 C9 1.412(6)
C10 C11 1.436(6)
C10 C14 1.444(6)
C11 C12 1.434(6)
C11 C15 1.504(6)
C12 C13 1.438(6)
C12 C16 1.503(6)
C13 C14 1.416(6)
C13 C17 1.490(6)
C14 C18 1.509(6)
C19 C20 1.408(7)
C19 C23 1.414(7)
C20 C21 1.401(7)
C21 C22 1.417(8)
C22 C23 1.404(8)
